data_2221719
loop_
_publ_author_name
'Chen, Lei'
'Xu, Qing-Bing'
'Song, Guang-Liang'
'Zhu, Hong-Jun'

_publ_section_title
;
 2-Bromo-1-mesitylethanone
;
_journal_coeditor_code HK2660
_journal_issue 5
_journal_name_full 'Acta Crystallographica Section E'
_journal_page_first o1083
_journal_paper_doi 10.1107/S1600536809012276
_journal_volume 65
_journal_year 2009
_chemical_formula_iupac 'C11 H13 Br O'
_chemical_formula_moiety 'C11 H13 Br O'
_chemical_formula_sum 'C11 H13 Br O'
_chemical_formula_weight 241.12
_chemical_name_systematic
;
2-bromo-1-mesitylethanone
;
_space_group_IT_number 61
_symmetry_cell_setting orthorhombic
_symmetry_space_group_name_Hall '-P 2ac 2ab'
_symmetry_space_group_name_H-M 'P b c a'
_atom_sites_solution_hydrogens geom
_atom_sites_solution_primary direct
_atom_sites_solution_secondary difmap
_audit_creation_method SHELXL-97
_cell_angle_alpha 90.00
_cell_angle_beta 90.00
_cell_angle_gamma 90.00
_cell_formula_units_Z 8
_cell_length_a 15.379(3)
_cell_length_b 8.2820(17)
_cell_length_c 17.374(4)
_cell_measurement_reflns_used 25
_cell_measurement_temperature 294(2)
_cell_measurement_theta_max 13
_cell_measurement_theta_min 10
_cell_volume 2212.9(8)
_computing_cell_refinement 'CAD-4 Software (Enraf--Nonius, 1985)'
_computing_data_collection 'CAD-4 Software (Enraf--Nonius, 1985)'
_computing_data_reduction 'XCAD4 (Harms & Wocadlo, 1995)'
_computing_molecular_graphics 'SHELXTL (Sheldrick, 2008)'
_computing_publication_material 'SHELXTL (Sheldrick, 2008)'
_computing_structure_refinement 'SHELXL97 (Sheldrick, 2008)'
_computing_structure_solution 'SHELXS97 (Sheldrick, 2008)'
_diffrn_ambient_temperature 294(2)
_diffrn_measured_fraction_theta_full 0.998
_diffrn_measured_fraction_theta_max 0.998
_diffrn_measurement_device_type 'Enraf--Nonius CAD-4'
_diffrn_measurement_method \w/2\q
_diffrn_radiation_monochromator graphite
_diffrn_radiation_source 'fine-focus sealed tube'
_diffrn_radiation_type MoK\a
_diffrn_radiation_wavelength 0.71073
_diffrn_reflns_av_R_equivalents 0.0990
_diffrn_reflns_av_sigmaI/netI 0.1434
_diffrn_reflns_limit_h_max 18
_diffrn_reflns_limit_h_min 0
_diffrn_reflns_limit_k_max 9
_diffrn_reflns_limit_k_min 0
_diffrn_reflns_limit_l_max 12
_diffrn_reflns_limit_l_min -20
_diffrn_reflns_number 3509
_diffrn_reflns_theta_full 25.27
_diffrn_reflns_theta_max 25.27
_diffrn_reflns_theta_min 2.34
_diffrn_standards_decay_% 1
_diffrn_standards_interval_time 120
_diffrn_standards_number 3
_exptl_absorpt_coefficient_mu 3.676
_exptl_absorpt_correction_T_max 0.7101
_exptl_absorpt_correction_T_min 0.5268
_exptl_absorpt_correction_type psi-scan
_exptl_absorpt_process_details '(North <i>et al.</i>,  1968)'
_exptl_crystal_colour colorless
_exptl_crystal_density_diffrn 1.447
_exptl_crystal_density_method 'not measured'
_exptl_crystal_description needle
_exptl_crystal_F_000 976
_exptl_crystal_size_max 0.20
_exptl_crystal_size_mid 0.10
_exptl_crystal_size_min 0.10
_refine_diff_density_max 0.284
_refine_diff_density_min -0.289
_refine_ls_extinction_method none
_refine_ls_goodness_of_fit_ref 1.000
_refine_ls_hydrogen_treatment constr
_refine_ls_matrix_type full
_refine_ls_number_parameters 118
_refine_ls_number_reflns 2002
_refine_ls_number_restraints 0
_refine_ls_restrained_S_all 1.000
_refine_ls_R_factor_all 0.1981
_refine_ls_R_factor_gt 0.0637
_refine_ls_shift/su_max 0.000
_refine_ls_shift/su_mean 0.000
_refine_ls_structure_factor_coef Fsqd
_refine_ls_weighting_details 'calc w=1/[\s^2^(Fo^2^)+(0.022P)^2^] where P=(Fo^2^+2Fc^2^)/3'
_refine_ls_weighting_scheme calc
_refine_ls_wR_factor_gt 0.0732
_refine_ls_wR_factor_ref 0.0946
_reflns_number_gt 805
_reflns_number_total 2002
_reflns_threshold_expression I>2\s(I)
_cod_data_source_file hk2660.cif
_cod_data_source_block I
_cod_database_code 2221719
_cod_database_fobs_code 2221719

loop_
_symmetry_equiv_pos_as_xyz
'x, y, z'
'-x+1/2, -y, z+1/2'
'-x, y+1/2, -z+1/2'
'x+1/2, -y+1/2, -z'
'-x, -y, -z'
'x-1/2, y, -z-1/2'
'x, -y-1/2, z-1/2'
'-x-1/2, y-1/2, z'

loop_
_atom_site_type_symbol
_atom_site_label
_atom_site_fract_x
_atom_site_fract_y
_atom_site_fract_z
_atom_site_U_iso_or_equiv
_atom_site_adp_type
_atom_site_calc_flag
_atom_site_refinement_flags
_atom_site_occupancy
_atom_site_disorder_assembly
_atom_site_disorder_group
Br Br 0.22106(4) 0.01688(8) 0.59900(4) 0.0758(3) Uani d . 1 . .
O O 0.1783(3) -0.1396(5) 0.7510(3) 0.0853(16) Uani d . 1 . .
C C1 -0.0250(4) 0.1475(7) 0.8818(4) 0.0557(19) Uani d . 1 . .
H H1A -0.0852 0.1583 0.8816 0.067 Uiso calc R 1 . .
C C2 0.0138(4) 0.0860(6) 0.8160(4) 0.0461(16) Uani d . 1 . .
C C3 0.1038(4) 0.0675(6) 0.8208(4) 0.0458(17) Uani d . 1 . .
C C4 0.1509(4) 0.1135(7) 0.8840(4) 0.0462(17) Uani d . 1 . .
C C5 0.1083(4) 0.1744(7) 0.9464(4) 0.0540(18) Uani d . 1 . .
H H5A 0.1400 0.2040 0.9898 0.065 Uiso calc R 1 . .
C C6 0.0180(5) 0.1932(7) 0.9465(4) 0.062(2) Uani d . 1 . .
C C7 -0.0290(3) 0.2598(7) 1.0151(4) 0.079(2) Uani d . 1 . .
H H7A -0.0903 0.2624 1.0048 0.119 Uiso calc R 1 . .
H H7B -0.0088 0.3672 1.0255 0.119 Uiso calc R 1 . .
H H7C -0.0181 0.1924 1.0590 0.119 Uiso calc R 1 . .
C C8 -0.0388(3) 0.0364(6) 0.7488(3) 0.0630(18) Uani d . 1 . .
H H8A -0.0989 0.0601 0.7583 0.094 Uiso calc R 1 . .
H H8B -0.0319 -0.0774 0.7403 0.094 Uiso calc R 1 . .
H H8C -0.0196 0.0944 0.7040 0.094 Uiso calc R 1 . .
C C9 0.2492(3) 0.0917(7) 0.8895(3) 0.068(2) Uani d . 1 . .
H H9A 0.2692 0.1304 0.9385 0.101 Uiso calc R 1 . .
H H9B 0.2769 0.1517 0.8491 0.101 Uiso calc R 1 . .
H H9C 0.2633 -0.0207 0.8843 0.101 Uiso calc R 1 . .
C C10 0.1514(4) -0.0002(8) 0.7513(3) 0.0459(15) Uani d . 1 . .
C C11 0.1681(3) 0.1137(7) 0.6882(3) 0.0592(19) Uani d . 1 . .
H H11A 0.2057 0.1991 0.7069 0.071 Uiso calc R 1 . .
H H11B 0.1135 0.1628 0.6729 0.071 Uiso calc R 1 . .

loop_
_atom_site_aniso_label
_atom_site_aniso_U_11
_atom_site_aniso_U_22
_atom_site_aniso_U_33
_atom_site_aniso_U_12
_atom_site_aniso_U_13
_atom_site_aniso_U_23
Br 0.0835(6) 0.0705(5) 0.0734(5) -0.0009(5) 0.0146(4) -0.0066(5)
O 0.111(4) 0.057(3) 0.088(4) 0.040(3) 0.016(3) 0.015(3)
C1 0.033(4) 0.044(4) 0.090(6) 0.000(3) 0.021(4) 0.011(4)
C2 0.037(5) 0.036(4) 0.065(5) 0.002(3) 0.000(4) -0.005(4)
C3 0.044(5) 0.030(4) 0.064(5) -0.002(3) 0.011(4) -0.009(3)
C4 0.026(4) 0.041(4) 0.072(6) -0.004(3) 0.005(4) 0.001(4)
C5 0.047(5) 0.050(4) 0.065(5) -0.008(4) -0.004(4) 0.002(4)
C6 0.087(7) 0.039(4) 0.059(6) -0.005(5) 0.016(5) 0.002(4)
C7 0.075(6) 0.084(5) 0.079(7) 0.015(4) 0.011(5) 0.009(5)
C8 0.049(4) 0.054(4) 0.085(5) 0.000(4) -0.021(4) 0.002(4)
C9 0.048(5) 0.080(5) 0.075(5) -0.016(3) -0.015(4) 0.014(4)
C10 0.038(4) 0.038(4) 0.061(4) -0.005(4) -0.016(3) 0.010(5)
C11 0.042(4) 0.065(5) 0.070(5) 0.002(3) 0.003(4) 0.003(4)

loop_
_atom_type_symbol
_atom_type_description
_atom_type_scat_dispersion_real
_atom_type_scat_dispersion_imag
_atom_type_scat_source
C C 0.0033 0.0016 'International Tables Vol C Tables 4.2.6.8 and 6.1.1.4'
H H 0.0000 0.0000 'International Tables Vol C Tables 4.2.6.8 and 6.1.1.4'
O O 0.0106 0.0060 'International Tables Vol C Tables 4.2.6.8 and 6.1.1.4'
Br Br -0.2901 2.4595 'International Tables Vol C Tables 4.2.6.8 and 6.1.1.4'

loop_
_geom_angle_atom_site_label_1
_geom_angle_atom_site_label_2
_geom_angle_atom_site_label_3
_geom_angle_site_symmetry_1
_geom_angle_site_symmetry_3
_geom_angle
_geom_angle_publ_flag
C6 C1 C2 . . 125.2(6) ?
C6 C1 H1A . . 117.4 ?
C2 C1 H1A . . 117.4 ?
C1 C2 C3 . . 114.7(6) ?
C1 C2 C8 . . 121.2(6) ?
C3 C2 C8 . . 124.0(6) ?
C4 C3 C2 . . 122.8(6) ?
C4 C3 C10 . . 119.0(6) ?
C2 C3 C10 . . 118.1(6) ?
C5 C4 C3 . . 119.1(6) ?
C5 C4 C9 . . 118.0(6) ?
C3 C4 C9 . . 122.8(6) ?
C4 C5 C6 . . 121.3(6) ?
C4 C5 H5A . . 119.4 ?
C6 C5 H5A . . 119.4 ?
C1 C6 C5 . . 116.8(7) ?
C1 C6 C7 . . 121.8(7) ?
C5 C6 C7 . . 121.4(8) ?
C6 C7 H7A . . 109.5 ?
C6 C7 H7B . . 109.5 ?
H7A C7 H7B . . 109.5 ?
C6 C7 H7C . . 109.5 ?
H7A C7 H7C . . 109.5 ?
H7B C7 H7C . . 109.5 ?
C2 C8 H8A . . 109.5 ?
C2 C8 H8B . . 109.5 ?
H8A C8 H8B . . 109.5 ?
C2 C8 H8C . . 109.5 ?
H8A C8 H8C . . 109.5 ?
H8B C8 H8C . . 109.5 ?
C4 C9 H9A . . 109.5 ?
C4 C9 H9B . . 109.5 ?
H9A C9 H9B . . 109.5 ?
C4 C9 H9C . . 109.5 ?
H9A C9 H9C . . 109.5 ?
H9B C9 H9C . . 109.5 ?
O C10 C11 . . 122.8(6) ?
O C10 C3 . . 120.9(5) ?
C11 C10 C3 . . 116.1(6) ?
C10 C11 Br . . 114.0(4) ?
C10 C11 H11A . . 108.7 ?
Br C11 H11A . . 108.7 ?
C10 C11 H11B . . 108.7 ?
Br C11 H11B . . 108.7 ?
H11A C11 H11B . . 107.6 ?

loop_
_geom_bond_atom_site_label_1
_geom_bond_atom_site_label_2
_geom_bond_site_symmetry_2
_geom_bond_distance
_geom_bond_publ_flag
Br C11 . 1.925(6) ?
O C10 . 1.226(6) ?
C1 C6 . 1.358(9) ?
C1 C2 . 1.387(8) ?
C1 H1A . 0.9300 ?
C2 C3 . 1.396(7) ?
C2 C8 . 1.479(7) ?
C3 C4 . 1.369(8) ?
C3 C10 . 1.519(8) ?
C4 C5 . 1.364(7) ?
C4 C9 . 1.526(7) ?
C5 C6 . 1.399(7) ?
C5 H5A . 0.9300 ?
C6 C7 . 1.499(8) ?
C7 H7A . 0.9600 ?
C7 H7B . 0.9600 ?
C7 H7C . 0.9600 ?
C8 H8A . 0.9600 ?
C8 H8B . 0.9600 ?
C8 H8C . 0.9600 ?
C9 H9A . 0.9600 ?
C9 H9B . 0.9600 ?
C9 H9C . 0.9600 ?
C10 C11 . 1.470(7) ?
C11 H11A . 0.9700 ?
C11 H11B . 0.9700 ?

loop_
_geom_hbond_atom_site_label_D
_geom_hbond_atom_site_label_H
_geom_hbond_atom_site_label_A
_geom_hbond_site_symmetry_A
_geom_hbond_distance_DH
_geom_hbond_distance_HA
_geom_hbond_distance_DA
_geom_hbond_angle_DHA
_geom_hbond_publ_flag
C9 H9B O 8_665 0.96 2.52 3.462(7) 166 yes
C11 H11A O 8_665 0.97 2.36 3.308(7) 167 yes
C7 H7C Cg1 5_566 0.96 2.94 3.722(3) 140 yes

loop_
_geom_torsion_atom_site_label_1
_geom_torsion_atom_site_label_2
_geom_torsion_atom_site_label_3
_geom_torsion_atom_site_label_4
_geom_torsion_site_symmetry_1
_geom_torsion_site_symmetry_2
_geom_torsion_site_symmetry_3
_geom_torsion_site_symmetry_4
_geom_torsion
_geom_torsion_publ_flag
C6 C1 C2 C3 . . . . 2.1(9) ?
C6 C1 C2 C8 . . . . 178.8(6) ?
C1 C2 C3 C4 . . . . -3.0(8) ?
C8 C2 C3 C4 . . . . -179.6(6) ?
C1 C2 C3 C10 . . . . 179.6(5) ?
C8 C2 C3 C10 . . . . 3.0(8) ?
C2 C3 C4 C5 . . . . 2.6(9) ?
C10 C3 C4 C5 . . . . 180.0(5) ?
C2 C3 C4 C9 . . . . 179.4(5) ?
C10 C3 C4 C9 . . . . -3.3(8) ?
C3 C4 C5 C6 . . . . -1.2(9) ?
C9 C4 C5 C6 . . . . -178.0(5) ?
C2 C1 C6 C5 . . . . -0.8(10) ?
C2 C1 C6 C7 . . . . 179.6(6) ?
C4 C5 C6 C1 . . . . 0.2(9) ?
C4 C5 C6 C7 . . . . 179.9(6) ?
C4 C3 C10 O . . . . 77.5(8) ?
C2 C3 C10 O . . . . -105.0(7) ?
C4 C3 C10 C11 . . . . -98.3(6) ?
C2 C3 C10 C11 . . . . 79.2(7) ?
O C10 C11 Br . . . . 8.5(8) ?
C3 C10 C11 Br . . . . -175.8(4) ?

loop_
_cod_related_entry_id
_cod_related_entry_database
_cod_related_entry_code
1 ChemSpider 190253
